data_1560136
loop_
_publ_author_name
'Park, Hyunchang'
'Lee, Dongwhan'

_publ_section_title
;
 Biomimetic hydrogen-bonding cascade for chemical activation: telling a
 nucleophile from a base.
;
_journal_issue 2
_journal_name_full 'Chemical science'
_journal_page_first 590
_journal_page_last 598
_journal_paper_doi 10.1039/d0sc05067a
_journal_volume 12
_journal_year 2020
_chemical_formula_moiety 'C25 H23 N3 O5'
_chemical_formula_sum 'C25 H23 N3 O5'
_chemical_formula_weight 445.46
_space_group_crystal_system monoclinic
_space_group_IT_number 14
_space_group_name_Hall '-P 2ybc'
_space_group_name_H-M_alt 'P 1 21/c 1'
_atom_sites_solution_hydrogens geom
_atom_sites_solution_primary dual
_audit_creation_date 2018-06-20
_audit_creation_method
;
Olex2 1.2
(compiled 2018.05.29 svn.r3508 for OlexSys, GUI svn.r5506)
;
_audit_update_record
;
2020-09-12 deposited with the CCDC.	2020-11-02 downloaded from the CCDC.
;
_cell_angle_alpha 90
_cell_angle_beta 106.139(3)
_cell_angle_gamma 90
_cell_formula_units_Z 4
_cell_length_a 11.2876(6)
_cell_length_b 21.0680(11)
_cell_length_c 9.7510(5)
_cell_measurement_reflns_used 9929
_cell_measurement_temperature 223(2)
_cell_measurement_theta_max 76.06
_cell_measurement_theta_min 4.08
_cell_volume 2227.5(2)
_computing_cell_refinement 'SAINT v8.37A (Bruker, 2015)'
_computing_data_reduction 'SAINT v8.37A (Bruker, 2015)'
_computing_molecular_graphics 'Olex2 (Dolomanov et al., 2009)'
_computing_publication_material 'Olex2 (Dolomanov et al., 2009)'
_computing_structure_refinement 'ShelXL (Sheldrick, 2015)'
_computing_structure_solution 'ShelXT (Sheldrick, 2015)'
_diffrn_ambient_temperature 223.15
_diffrn_measured_fraction_theta_full 0.970
_diffrn_measured_fraction_theta_max 0.965
_diffrn_measurement_device_type 'PHOTON 100 CMOS'
_diffrn_measurement_method '\f and \w scans'
_diffrn_radiation_monochromator graphite
_diffrn_radiation_type CuK\a
_diffrn_radiation_wavelength 1.54178
_diffrn_reflns_av_R_equivalents 0.0899
_diffrn_reflns_av_unetI/netI 0.0304
_diffrn_reflns_Laue_measured_fraction_full 0.970
_diffrn_reflns_Laue_measured_fraction_max 0.965
_diffrn_reflns_limit_h_max 14
_diffrn_reflns_limit_h_min -14
_diffrn_reflns_limit_k_max 23
_diffrn_reflns_limit_k_min -26
_diffrn_reflns_limit_l_max 12
_diffrn_reflns_limit_l_min -12
_diffrn_reflns_number 62856
_diffrn_reflns_point_group_measured_fraction_full 0.970
_diffrn_reflns_point_group_measured_fraction_max 0.965
_diffrn_reflns_theta_full 67.679
_diffrn_reflns_theta_max 77.776
_diffrn_reflns_theta_min 4.077
_exptl_absorpt_coefficient_mu 0.772
_exptl_absorpt_correction_T_max 0.7442
_exptl_absorpt_correction_T_min 0.6957
_exptl_absorpt_correction_type multi-scan
_exptl_absorpt_process_details
'SADABS-2016/2 (Bruker,2016/2) was used for absorption correction. wR2(int) was 0.1235 before and 0.0793 after correction. The Ratio of minimum to maximum transmission is 0.9348. The \l/2 correction factor is Not present.'
_exptl_crystal_colour 'clear light yellow'
_exptl_crystal_colour_lustre clear
_exptl_crystal_colour_modifier light
_exptl_crystal_colour_primary yellow
_exptl_crystal_density_diffrn 1.328
_exptl_crystal_description Diamond
_exptl_crystal_F_000 936
_exptl_crystal_recrystallization_method 'Vapour deposition'
_exptl_crystal_size_max 0.13
_exptl_crystal_size_mid 0.12
_exptl_crystal_size_min 0.04
_refine_diff_density_max 0.203
_refine_diff_density_min -0.171
_refine_diff_density_rms 0.040
_refine_ls_extinction_method none
_refine_ls_goodness_of_fit_ref 1.026
_refine_ls_hydrogen_treatment constr
_refine_ls_matrix_type full
_refine_ls_number_parameters 301
_refine_ls_number_reflns 4599
_refine_ls_number_restraints 0
_refine_ls_restrained_S_all 1.026
_refine_ls_R_factor_all 0.0813
_refine_ls_R_factor_gt 0.0508
_refine_ls_shift/su_max 0.000
_refine_ls_shift/su_mean 0.000
_refine_ls_structure_factor_coef Fsqd
_refine_ls_weighting_details 'w=1/[\s^2^(Fo^2^)+(0.0301P)^2^+1.4099P] where P=(Fo^2^+2Fc^2^)/3'
_refine_ls_weighting_scheme calc
_refine_ls_wR_factor_gt 0.0990
_refine_ls_wR_factor_ref 0.1146
_reflns_Friedel_coverage 0.000
_reflns_number_gt 3233
_reflns_number_total 4599
_reflns_threshold_expression 'I > 2\s(I)'
_cod_data_source_file d0sc05067a2.cif
_cod_data_source_block hp660b
_cod_depositor_comments
;
The following automatic conversions were performed:

data item '_exptl_absorpt_correction_type' value 'Multi-scan' was
changed to 'multi-scan' in accordance with the
/home/data/users/saulius/crontab/automatic-downloads/rss-feeds/RSC/lib/dictionaries/cif_core.dic
dictionary named 'cif_core.dic' version 2.4.2 last updated on
2011-04-26.

Automatic conversion script
Id: cif_fix_values 7556 2019-12-06 15:28:31Z antanas 

 Adding full bibliography for 1560136--1560138.cif.
;
_cod_database_code 1560136
_shelx_shelxl_version_number 2014/7
_shelx_space_group_comment
;
The symmetry employed for this shelxl refinement is uniquely defined
by the following loop, which should always be used as a source of
symmetry information in preference to the above space-group names.
They are only intended as comments.
;
_shelx_estimated_absorpt_t_max 0.970
_shelx_estimated_absorpt_t_min 0.906
_olex2_refinement_description
;
1. Fixed Uiso
 At 1.2 times of:
  All C(H) groups, All C(H,H) groups, All N(H) groups
 At 1.5 times of:
  All C(H,H,H) groups, All O(H) groups
2.a Ternary CH refined with riding coordinates:
 C00H(H00H)
2.b Secondary CH2 refined with riding coordinates:
 C00R(H00A,H00B)
2.c Aromatic/amide H refined with riding coordinates:
 N003(H003), N007(H007), C00K(H00K), C00L(H00L), C00M(H00M), C00N(H00N),
 C00O(H00O), C00P(H00P), C00Q(H00Q), C00S(H00S), C00T(H00T), C00U(H00U),
 C00V(H00V)
2.d Idealised Me refined as rotating group:
 C00W(H00C,H00D,H00E), C00X(H00F,H00G,H00I)
2.e Idealised tetrahedral OH refined as rotating group:
 O002(H002)
;
_olex2_submission_special_instructions 'No special instructions were received'

loop_
_space_group_symop_operation_xyz
'x, y, z'
'-x, y+1/2, -z+1/2'
'-x, -y, -z'
'x, -y-1/2, z-1/2'

loop_
_atom_site_label
_atom_site_type_symbol
_atom_site_fract_x
_atom_site_fract_y
_atom_site_fract_z
_atom_site_U_iso_or_equiv
_atom_site_adp_type
_atom_site_occupancy
_atom_site_site_symmetry_order
_atom_site_calc_flag
_atom_site_refinement_flags_posn
_atom_site_refinement_flags_adp
_atom_site_refinement_flags_occupancy
_atom_site_disorder_assembly
_atom_site_disorder_group
O001 O 0.57236(13) 0.44964(7) -1.71124(16) 0.0512(4) Uani 1 1 d . . . . .
O002 O 0.19753(14) 0.50769(7) -1.61129(17) 0.0533(4) Uani 1 1 d . . . . .
H002 H 0.2082 0.4723 -1.5722 0.080 Uiso 1 1 calc GR . . . .
O005 O 0.72445(16) 0.40331(8) -1.78594(17) 0.0601(4) Uani 1 1 d . . . . .
O006 O 0.02103(16) 0.25595(9) -1.60142(15) 0.0640(5) Uani 1 1 d . . . . .
O008 O 0.68211(17) 0.28290(9) -1.5011(2) 0.0765(6) Uani 1 1 d . . . . .
N003 N 0.48141(14) 0.37371(7) -1.55182(16) 0.0364(4) Uani 1 1 d . . . . .
H003 H 0.5489 0.3754 -1.5782 0.044 Uiso 1 1 calc R . . . .
N004 N 0.29767(14) 0.40117(8) -1.52712(16) 0.0367(4) Uani 1 1 d . . . . .
N007 N 0.06571(16) 0.27292(9) -1.36645(16) 0.0452(4) Uani 1 1 d . . . . .
H007 H 0.0546 0.2620 -1.2848 0.054 Uiso 1 1 calc R . . . .
C00A C 0.44810(18) 0.32607(9) -1.47415(19) 0.0367(4) Uani 1 1 d . . . . .
C00B C 0.38864(17) 0.47731(9) -1.65723(18) 0.0357(4) Uani 1 1 d . . . . .
C00C C 0.48115(18) 0.49382(10) -1.7224(2) 0.0404(5) Uani 1 1 d . . . . .
C00D C 0.33295(18) 0.34362(9) -1.45972(18) 0.0360(4) Uani 1 1 d . . . . .
C00E C 0.27046(19) 0.30509(10) -1.38601(19) 0.0396(5) Uani 1 1 d . . . . .
C00F C 0.29125(19) 0.52021(10) -1.6680(2) 0.0425(5) Uani 1 1 d . . . . .
C00G C 0.15426(19) 0.37129(10) -1.2495(2) 0.0412(5) Uani 1 1 d . . . . .
C00H C 0.14536(19) 0.32637(10) -1.3740(2) 0.0410(5) Uani 1 1 d . . . . .
H00H H 0.1051 0.3501 -1.4624 0.049 Uiso 1 1 calc R . . . .
C00I C 0.5077(2) 0.27013(10) -1.4154(2) 0.0430(5) Uani 1 1 d . . . . .
C00J C 0.00951(19) 0.24047(11) -1.4844(2) 0.0466(5) Uani 1 1 d . . . . .
C00K C 0.4768(2) 0.55113(11) -1.7936(2) 0.0488(5) Uani 1 1 d . . . . .
H00K H 0.5393 0.5620 -1.8360 0.059 Uiso 1 1 calc R . . . .
C00L C 0.3291(2) 0.24975(10) -1.3273(2) 0.0476(5) Uani 1 1 d . . . . .
H00L H 0.2898 0.2227 -1.2770 0.057 Uiso 1 1 calc R . . . .
C00M C 0.0704(2) 0.42022(11) -1.2640(2) 0.0498(5) Uani 1 1 d . . . . .
H00M H 0.0094 0.4258 -1.3511 0.060 Uiso 1 1 calc R . . . .
C00N C 0.4450(2) 0.23304(11) -1.3407(2) 0.0490(5) Uani 1 1 d . . . . .
H00N H 0.4819 0.1953 -1.2976 0.059 Uiso 1 1 calc R . . . .
C00O C 0.2425(2) 0.36372(11) -1.1195(2) 0.0514(6) Uani 1 1 d . . . . .
H00O H 0.3000 0.3304 -1.1074 0.062 Uiso 1 1 calc R . . . .
C00P C 0.2872(2) 0.57780(11) -1.7402(2) 0.0515(6) Uani 1 1 d . . . . .
H00P H 0.2219 0.6064 -1.7465 0.062 Uiso 1 1 calc R . . . .
C00Q C 0.3792(2) 0.59217(11) -1.8016(2) 0.0545(6) Uani 1 1 d . . . . .
H00Q H 0.3760 0.6309 -1.8504 0.065 Uiso 1 1 calc R . . . .
C00R C 0.6605(2) 0.45912(12) -1.7917(2) 0.0518(6) Uani 1 1 d . . . . .
H00A H 0.6180 0.4699 -1.8909 0.062 Uiso 1 1 calc R . . . .
H00B H 0.7170 0.4938 -1.7502 0.062 Uiso 1 1 calc R . . . .
C00S C 0.0750(2) 0.46118(12) -1.1517(3) 0.0590(6) Uani 1 1 d . . . . .
H00S H 0.0174 0.4944 -1.1628 0.071 Uiso 1 1 calc R . . . .
C00T C 0.1635(2) 0.45338(12) -1.0241(3) 0.0598(7) Uani 1 1 d . . . . .
H00T H 0.1671 0.4814 -0.9481 0.072 Uiso 1 1 calc R . . . .
C00U C 0.6273(2) 0.25231(12) -1.4327(3) 0.0600(6) Uani 1 1 d . . . . .
H00U H 0.6643 0.2149 -1.3883 0.072 Uiso 1 1 calc R . . . .
C00V C 0.2466(2) 0.40472(12) -1.0077(2) 0.0587(6) Uani 1 1 d . . . . .
H00V H 0.3067 0.3992 -0.9199 0.070 Uiso 1 1 calc R . . . .
C00W C -0.0670(2) 0.18504(13) -1.4652(3) 0.0673(7) Uani 1 1 d . . . . .
H00C H -0.1509 0.1906 -1.5247 0.101 Uiso 1 1 calc GR . . . .
H00D H -0.0670 0.1822 -1.3659 0.101 Uiso 1 1 calc GR . . . .
H00E H -0.0329 0.1464 -1.4926 0.101 Uiso 1 1 calc GR . . . .
C00X C 0.8204(2) 0.39420(14) -1.6568(3) 0.0685(7) Uani 1 1 d . . . . .
H00F H 0.8585 0.3531 -1.6589 0.103 Uiso 1 1 calc GR . . . .
H00G H 0.7859 0.3960 -1.5761 0.103 Uiso 1 1 calc GR . . . .
H00I H 0.8818 0.4273 -1.6475 0.103 Uiso 1 1 calc GR . . . .
C009 C 0.38955(17) 0.41798(9) -1.58029(18) 0.0342(4) Uani 1 1 d . . . . .

loop_
_atom_site_aniso_label
_atom_site_aniso_U_11
_atom_site_aniso_U_22
_atom_site_aniso_U_33
_atom_site_aniso_U_23
_atom_site_aniso_U_13
_atom_site_aniso_U_12
O001 0.0480(8) 0.0546(10) 0.0576(9) 0.0157(7) 0.0253(7) 0.0027(7)
O002 0.0515(9) 0.0499(10) 0.0605(10) 0.0080(8) 0.0189(8) 0.0108(7)
O005 0.0675(11) 0.0620(11) 0.0567(10) -0.0098(8) 0.0270(8) 0.0005(9)
O006 0.0772(12) 0.0842(13) 0.0340(8) -0.0138(8) 0.0211(8) 0.0009(10)
O008 0.0662(11) 0.0712(12) 0.1056(15) 0.0274(11) 0.0462(11) 0.0208(10)
N003 0.0389(9) 0.0381(9) 0.0350(8) 0.0018(7) 0.0147(7) 0.0002(7)
N004 0.0402(9) 0.0390(9) 0.0316(8) 0.0003(7) 0.0110(7) -0.0019(7)
N007 0.0540(10) 0.0566(11) 0.0297(8) -0.0056(8) 0.0191(7) -0.0145(9)
C00A 0.0446(11) 0.0368(11) 0.0296(9) -0.0013(8) 0.0118(8) -0.0035(9)
C00B 0.0395(10) 0.0367(11) 0.0276(9) -0.0019(8) 0.0042(7) -0.0041(9)
C00C 0.0429(11) 0.0417(12) 0.0337(10) 0.0010(8) 0.0057(8) -0.0053(9)
C00D 0.0422(11) 0.0387(11) 0.0276(9) -0.0010(8) 0.0106(8) -0.0028(9)
C00E 0.0479(11) 0.0437(12) 0.0288(9) -0.0021(8) 0.0132(8) -0.0067(9)
C00F 0.0442(11) 0.0430(12) 0.0357(10) -0.0022(9) 0.0037(9) -0.0010(9)
C00G 0.0449(11) 0.0469(12) 0.0354(10) -0.0029(9) 0.0173(9) -0.0098(10)
C00H 0.0470(11) 0.0479(12) 0.0305(9) 0.0017(9) 0.0149(8) -0.0064(10)
C00I 0.0503(12) 0.0389(12) 0.0406(10) 0.0024(9) 0.0139(9) 0.0044(10)
C00J 0.0434(11) 0.0582(14) 0.0412(11) -0.0147(10) 0.0166(9) -0.0009(10)
C00K 0.0569(14) 0.0475(13) 0.0399(11) 0.0065(10) 0.0099(10) -0.0113(11)
C00L 0.0592(14) 0.0474(13) 0.0394(11) 0.0067(10) 0.0192(10) -0.0053(11)
C00M 0.0423(12) 0.0600(15) 0.0465(12) -0.0044(10) 0.0112(9) -0.0009(11)
C00N 0.0626(14) 0.0401(12) 0.0448(12) 0.0097(9) 0.0157(10) 0.0049(11)
C00O 0.0621(14) 0.0515(14) 0.0390(11) -0.0038(10) 0.0113(10) 0.0014(11)
C00P 0.0581(14) 0.0435(13) 0.0461(12) 0.0045(10) 0.0031(10) 0.0044(11)
C00Q 0.0700(16) 0.0403(13) 0.0450(12) 0.0079(10) 0.0023(11) -0.0049(12)
C00R 0.0550(13) 0.0592(15) 0.0478(12) 0.0043(11) 0.0249(10) -0.0054(12)
C00S 0.0551(14) 0.0622(16) 0.0653(15) -0.0116(13) 0.0258(12) 0.0008(12)
C00T 0.0709(16) 0.0619(16) 0.0520(14) -0.0213(12) 0.0261(12) -0.0146(13)
C00U 0.0614(15) 0.0487(14) 0.0724(16) 0.0143(12) 0.0229(13) 0.0161(12)
C00V 0.0700(16) 0.0613(16) 0.0404(12) -0.0080(11) 0.0079(11) -0.0029(13)
C00W 0.0615(15) 0.0654(17) 0.0792(17) -0.0250(14) 0.0265(13) -0.0145(13)
C00X 0.0622(16) 0.0801(19) 0.0661(16) 0.0002(14) 0.0226(13) 0.0094(14)
C009 0.0380(10) 0.0365(11) 0.0272(9) -0.0020(8) 0.0078(7) -0.0011(8)

loop_
_atom_type_symbol
_atom_type_description
_atom_type_scat_dispersion_real
_atom_type_scat_dispersion_imag
_atom_type_scat_source
C C 0.0181 0.0091 'International Tables Vol C Tables 4.2.6.8 and 6.1.1.4'
H H 0.0000 0.0000 'International Tables Vol C Tables 4.2.6.8 and 6.1.1.4'
N N 0.0311 0.0180 'International Tables Vol C Tables 4.2.6.8 and 6.1.1.4'
O O 0.0492 0.0322 'International Tables Vol C Tables 4.2.6.8 and 6.1.1.4'

loop_
_geom_angle_atom_site_label_1
_geom_angle_atom_site_label_2
_geom_angle_atom_site_label_3
_geom_angle
_geom_angle_site_symmetry_1
_geom_angle_site_symmetry_3
_geom_angle_publ_flag
C00C O001 C00R 118.67(16) . . ?
C00F O002 H002 109.5 . . ?
C00R O005 C00X 114.35(19) . . ?
C00A N003 H003 126.2 . . ?
C009 N003 H003 126.2 . . ?
C009 N003 C00A 107.65(16) . . ?
C009 N004 C00D 105.42(16) . . ?
C00H N007 H007 119.9 . . ?
C00J N007 H007 119.9 . . ?
C00J N007 C00H 120.29(16) . . ?
N003 C00A C00D 105.53(17) . . ?
N003 C00A C00I 131.94(18) . . ?
C00D C00A C00I 122.53(18) . . ?
C00C C00B C009 122.98(18) . . ?
C00F C00B C00C 118.08(18) . . ?
C00F C00B C009 118.94(17) . . ?
O001 C00C C00B 115.57(17) . . ?
O001 C00C C00K 123.54(19) . . ?
C00K C00C C00B 120.9(2) . . ?
N004 C00D C00A 109.72(16) . . ?
N004 C00D C00E 129.28(18) . . ?
C00A C00D C00E 121.00(18) . . ?
C00D C00E C00H 118.80(18) . . ?
C00L C00E C00D 116.74(19) . . ?
C00L C00E C00H 124.46(18) . . ?
O002 C00F C00B 122.04(18) . . ?
O002 C00F C00P 117.2(2) . . ?
C00P C00F C00B 120.8(2) . . ?
C00M C00G C00H 119.48(18) . . ?
C00M C00G C00O 118.52(19) . . ?
C00O C00G C00H 122.0(2) . . ?
N007 C00H C00E 112.12(17) . . ?
N007 C00H C00G 110.25(15) . . ?
N007 C00H H00H 107.1 . . ?
C00E C00H C00G 112.91(16) . . ?
C00E C00H H00H 107.1 . . ?
C00G C00H H00H 107.1 . . ?
C00A C00I C00U 121.75(19) . . ?
C00N C00I C00A 115.54(19) . . ?
C00N C00I C00U 122.7(2) . . ?
O006 C00J N007 121.1(2) . . ?
O006 C00J C00W 122.5(2) . . ?
N007 C00J C00W 116.40(19) . . ?
C00C C00K H00K 120.4 . . ?
C00Q C00K C00C 119.2(2) . . ?
C00Q C00K H00K 120.4 . . ?
C00E C00L H00L 119.1 . . ?
C00E C00L C00N 121.82(19) . . ?
C00N C00L H00L 119.1 . . ?
C00G C00M H00M 119.6 . . ?
C00G C00M C00S 120.7(2) . . ?
C00S C00M H00M 119.6 . . ?
C00I C00N C00L 122.3(2) . . ?
C00I C00N H00N 118.8 . . ?
C00L C00N H00N 118.8 . . ?
C00G C00O H00O 119.8 . . ?
C00V C00O C00G 120.5(2) . . ?
C00V C00O H00O 119.8 . . ?
C00F C00P H00P 120.3 . . ?
C00Q C00P C00F 119.3(2) . . ?
C00Q C00P H00P 120.3 . . ?
C00K C00Q H00Q 119.1 . . ?
C00P C00Q C00K 121.7(2) . . ?
C00P C00Q H00Q 119.1 . . ?
O001 C00R H00A 110.3 . . ?
O001 C00R H00B 110.3 . . ?
O005 C00R O001 107.07(17) . . ?
O005 C00R H00A 110.3 . . ?
O005 C00R H00B 110.3 . . ?
H00A C00R H00B 108.6 . . ?
C00M C00S H00S 120.0 . . ?
C00T C00S C00M 120.0(2) . . ?
C00T C00S H00S 120.0 . . ?
C00S C00T H00T 120.0 . . ?
C00V C00T C00S 119.9(2) . . ?
C00V C00T H00T 120.0 . . ?
O008 C00U C00I 123.9(2) . . ?
O008 C00U H00U 118.0 . . ?
C00I C00U H00U 118.0 . . ?
C00O C00V H00V 119.9 . . ?
C00T C00V C00O 120.3(2) . . ?
C00T C00V H00V 119.9 . . ?
C00J C00W H00C 109.5 . . ?
C00J C00W H00D 109.5 . . ?
C00J C00W H00E 109.5 . . ?
H00C C00W H00D 109.5 . . ?
H00C C00W H00E 109.5 . . ?
H00D C00W H00E 109.5 . . ?
O005 C00X H00F 109.5 . . ?
O005 C00X H00G 109.5 . . ?
O005 C00X H00I 109.5 . . ?
H00F C00X H00G 109.5 . . ?
H00F C00X H00I 109.5 . . ?
H00G C00X H00I 109.5 . . ?
N003 C009 C00B 125.99(17) . . ?
N004 C009 N003 111.68(16) . . ?
N004 C009 C00B 122.33(17) . . ?

loop_
_geom_bond_atom_site_label_1
_geom_bond_atom_site_label_2
_geom_bond_distance
_geom_bond_site_symmetry_2
_geom_bond_publ_flag
O001 C00C 1.370(2) . ?
O001 C00R 1.442(2) . ?
O002 H002 0.8300 . ?
O002 C00F 1.349(2) . ?
O005 C00R 1.373(3) . ?
O005 C00X 1.427(3) . ?
O006 C00J 1.228(3) . ?
O008 C00U 1.214(3) . ?
N003 H003 0.8700 . ?
N003 C00A 1.371(2) . ?
N003 C009 1.365(2) . ?
N004 C00D 1.384(2) . ?
N004 C009 1.330(2) . ?
N007 H007 0.8700 . ?
N007 C00H 1.456(3) . ?
N007 C00J 1.337(2) . ?
C00A C00D 1.396(3) . ?
C00A C00I 1.398(3) . ?
C00B C00C 1.408(3) . ?
C00B C00F 1.404(3) . ?
C00B C009 1.456(3) . ?
C00C C00K 1.387(3) . ?
C00D C00E 1.398(3) . ?
C00E C00H 1.517(3) . ?
C00E C00L 1.384(3) . ?
C00F C00P 1.397(3) . ?
C00G C00H 1.520(3) . ?
C00G C00M 1.380(3) . ?
C00G C00O 1.387(3) . ?
C00H H00H 0.9900 . ?
C00I C00N 1.390(3) . ?
C00I C00U 1.455(3) . ?
C00J C00W 1.495(3) . ?
C00K H00K 0.9400 . ?
C00K C00Q 1.386(3) . ?
C00L H00L 0.9400 . ?
C00L C00N 1.395(3) . ?
C00M H00M 0.9400 . ?
C00M C00S 1.384(3) . ?
C00N H00N 0.9400 . ?
C00O H00O 0.9400 . ?
C00O C00V 1.382(3) . ?
C00P H00P 0.9400 . ?
C00P C00Q 1.369(3) . ?
C00Q H00Q 0.9400 . ?
C00R H00A 0.9800 . ?
C00R H00B 0.9800 . ?
C00S H00S 0.9400 . ?
C00S C00T 1.372(3) . ?
C00T H00T 0.9400 . ?
C00T C00V 1.368(3) . ?
C00U H00U 0.9400 . ?
C00V H00V 0.9400 . ?
C00W H00C 0.9700 . ?
C00W H00D 0.9700 . ?
C00W H00E 0.9700 . ?
C00X H00F 0.9700 . ?
C00X H00G 0.9700 . ?
C00X H00I 0.9700 . ?
